data_4309162
loop_
_publ_author_name
'Christer B. Aaker\"oy'
'Nate Schultheiss'
'John Desper'

_publ_section_title
;
Directed Supramolecular Assembly of Infinite 1-D M(II)-Containing Chains (M
= Cu, Co, Ni) Using Structurally Bifunctional Ligands
;
_journal_name_full 'Inorganic Chemistry'
_journal_page_first 4983
_journal_page_last 4991
_journal_paper_doi 10.1021/ic048405y
_journal_volume 44
_journal_year 2005
_chemical_formula_moiety
;
(C13 H12 N4 O)2 Co (C15 H11 O2)2
;
_chemical_formula_sum 'C56 H46 Co N8 O6'
_chemical_formula_weight 985.94
_chemical_name_systematic
;
[1-(2-amino-4-Methylpyrimidin-6-yl)-2-(3-methoxypyridin-5-yl)ethyne]2, 
Co(PhCOCCOPh)2
;
_space_group_IT_number 2
_symmetry_cell_setting triclinic
_symmetry_space_group_name_Hall '-P 1'
_symmetry_space_group_name_H-M 'P -1'
_atom_sites_solution_hydrogens geom
_atom_sites_solution_primary direct
_atom_sites_solution_secondary difmap
_audit_creation_method SHELXL-97
_cell_angle_alpha 68.9160(10)
_cell_angle_beta 82.6200(10)
_cell_angle_gamma 69.1900(10)
_cell_formula_units_Z 1
_cell_length_a 10.5076(5)
_cell_length_b 10.7568(6)
_cell_length_c 11.9544(6)
_cell_measurement_reflns_used 5122
_cell_measurement_temperature 100(2)
_cell_measurement_theta_max 30.00
_cell_measurement_theta_min 2.30
_cell_volume 1178.48(11)
_computing_cell_refinement 'Bruker XSCANS'
_computing_data_collection 'Bruker XSCANS'
_computing_data_reduction 'Bruker SHELXTL'
_computing_molecular_graphics 'Bruker SHELXTL'
_computing_publication_material 'Bruker SHELXTL'
_computing_structure_refinement 'SHELXL-97 (Sheldrick, 1997)'
_computing_structure_solution 'SHELXS-97 (Sheldrick, 1990)'
_diffrn_ambient_temperature 100(2)
_diffrn_measured_fraction_theta_full 0.982
_diffrn_measured_fraction_theta_max 0.982
_diffrn_measurement_device_type 'Bruker P4'
_diffrn_measurement_method '\w scans'
_diffrn_radiation_monochromator graphite
_diffrn_radiation_source 'fine-focus sealed tube'
_diffrn_radiation_type MoK\a
_diffrn_radiation_wavelength 0.71073
_diffrn_reflns_av_R_equivalents 0.0238
_diffrn_reflns_av_sigmaI/netI 0.0400
_diffrn_reflns_limit_h_max 14
_diffrn_reflns_limit_h_min -14
_diffrn_reflns_limit_k_max 15
_diffrn_reflns_limit_k_min -15
_diffrn_reflns_limit_l_max 16
_diffrn_reflns_limit_l_min -16
_diffrn_reflns_number 13759
_diffrn_reflns_theta_full 30.02
_diffrn_reflns_theta_max 30.02
_diffrn_reflns_theta_min 2.07
_exptl_absorpt_coefficient_mu 0.427
_exptl_absorpt_correction_T_max 1.000
_exptl_absorpt_correction_T_min 0.823
_exptl_absorpt_correction_type multi-scan
_exptl_absorpt_process_details SADABS
_exptl_crystal_colour orange
_exptl_crystal_density_diffrn 1.389
_exptl_crystal_density_method 'not measured'
_exptl_crystal_description block
_exptl_crystal_F_000 513
_exptl_crystal_size_max 0.35
_exptl_crystal_size_mid 0.20
_exptl_crystal_size_min 0.10
_refine_diff_density_max 0.638
_refine_diff_density_min -0.294
_refine_diff_density_rms 0.073
_refine_ls_extinction_method none
_refine_ls_goodness_of_fit_ref 1.037
_refine_ls_hydrogen_treatment mixed
_refine_ls_matrix_type full
_refine_ls_number_parameters 328
_refine_ls_number_reflns 6762
_refine_ls_number_restraints 0
_refine_ls_restrained_S_all 1.037
_refine_ls_R_factor_all 0.0470
_refine_ls_R_factor_gt 0.0429
_refine_ls_shift/su_max 0.001
_refine_ls_shift/su_mean 0.000
_refine_ls_structure_factor_coef Fsqd
_refine_ls_weighting_details 'calc w=1/[\s^2^(Fo^2^)+(0.0600P)^2^+0.4000P] where P=(Fo^2^+2Fc^2^)/3'
_refine_ls_weighting_scheme calc
_refine_ls_wR_factor_gt 0.1081
_refine_ls_wR_factor_ref 0.1111
_reflns_number_gt 6106
_reflns_number_total 6762
_reflns_threshold_expression >2sigma(I)
_cod_data_source_file ic048405ysi20041112_023350_5.cif
_cod_data_source_block 11
_cod_depositor_comments
;
The following automatic conversions were performed:
'_symmetry_cell_setting' value 'Triclinic' changed to 'triclinic'
according to '/home/saulius/struct/CIF-dictionaries/cif_core.dic'
dictionary named 'cif_core.dic' version 2.4.1 from 2010-06-29.

Automatic conversion script
Id: cif_fix_enum 1527 2010-12-29 10:47:43Z saulius 
;
_cod_original_cell_volume 1178.48(10)
_cod_database_code 4309162

loop_
_symmetry_equiv_pos_as_xyz
'x, y, z'
'-x, -y, -z'

loop_
_atom_site_label
_atom_site_type_symbol
_atom_site_fract_x
_atom_site_fract_y
_atom_site_fract_z
_atom_site_U_iso_or_equiv
_atom_site_adp_type
_atom_site_occupancy
_atom_site_symmetry_multiplicity
_atom_site_calc_flag
_atom_site_refinement_flags
_atom_site_disorder_assembly
_atom_site_disorder_group
Co1 Co 1.0000 0.5000 0.5000 0.01121(8) Uani 1 2 d S . .
N11 N 0.16104(12) 1.33827(12) 0.01925(10) 0.0159(2) Uani 1 1 d . . .
C12 C 0.17249(13) 1.35221(14) 0.12569(12) 0.0140(2) Uani 1 1 d . . .
N12 N 0.07818(13) 1.46154(13) 0.15062(12) 0.0191(2) Uani 1 1 d . . .
H12A H 0.0888(19) 1.486(2) 0.2096(18) 0.023 Uiso 1 1 d . . .
H12B H 0.020(2) 1.517(2) 0.1012(18) 0.023 Uiso 1 1 d . . .
N13 N 0.27092(11) 1.26637(12) 0.20842(10) 0.0151(2) Uani 1 1 d . . .
C14 C 0.35553(13) 1.15088(14) 0.18587(12) 0.0160(3) Uani 1 1 d . . .
C15 C 0.34605(14) 1.12116(15) 0.08411(13) 0.0179(3) Uani 1 1 d . . .
H15 H 0.4022 1.0350 0.0732 0.022 Uiso 1 1 calc R . .
C16 C 0.24989(14) 1.22409(15) -0.00148(12) 0.0169(3) Uani 1 1 d . . .
C17 C 0.24934(16) 1.21367(17) -0.12316(14) 0.0246(3) Uani 1 1 d . . .
H17 H 0.1754 1.2940 -0.1713 0.037 Uiso 1 1 calc R . .
H17B H 0.2356 1.1253 -0.1148 0.037 Uiso 1 1 calc R . .
H17C H 0.3367 1.2149 -0.1630 0.037 Uiso 1 1 calc R . .
C18 C 0.46550(14) 1.06103(15) 0.26955(13) 0.0182(3) Uani 1 1 d . . .
C19 C 0.56342(14) 0.99310(15) 0.33284(13) 0.0182(3) Uani 1 1 d . . .
N21 N 0.87248(11) 0.71586(12) 0.49331(10) 0.0140(2) Uani 1 1 d . . .
C22 C 0.90506(14) 0.78372(14) 0.55411(12) 0.0152(2) Uani 1 1 d . . .
H22 H 0.9825 0.7353 0.6051 0.018 Uiso 1 1 calc R . .
C23 C 0.82920(15) 0.92273(15) 0.54491(12) 0.0175(3) Uani 1 1 d . . .
C24 C 0.71554(15) 0.99361(15) 0.47121(13) 0.0187(3) Uani 1 1 d . . .
H24 H 0.6626 1.0886 0.4631 0.022 Uiso 1 1 calc R . .
C25 C 0.68068(14) 0.92269(14) 0.40940(12) 0.0164(3) Uani 1 1 d . . .
C26 C 0.76241(14) 0.78324(14) 0.42277(12) 0.0157(2) Uani 1 1 d . . .
H26 H 0.7389 0.7349 0.3803 0.019 Uiso 1 1 calc R . .
O27 O 0.85730(12) 0.99742(11) 0.60354(10) 0.0256(2) Uani 1 1 d . . .
C27 C 0.96998(17) 0.92672(17) 0.68458(14) 0.0250(3) Uani 1 1 d . . .
H27A H 1.0534 0.8931 0.6412 0.038 Uiso 1 1 calc R . .
H27B H 0.9539 0.8461 0.7487 0.038 Uiso 1 1 calc R . .
H27C H 0.9799 0.9925 0.7194 0.038 Uiso 1 1 calc R . .
C31 C 0.82741(13) 0.35260(14) 0.67378(12) 0.0156(2) Uani 1 1 d . . .
O31 O 0.91446(10) 0.41498(10) 0.65935(9) 0.01552(19) Uani 1 1 d . . .
C32 C 0.76026(14) 0.34758(15) 0.58215(13) 0.0178(3) Uani 1 1 d . . .
H32 H 0.7022 0.2920 0.6053 0.021 Uiso 1 1 calc R . .
C33 C 0.77177(13) 0.41789(14) 0.45894(12) 0.0150(2) Uani 1 1 d . . .
O33 O 0.85163(10) 0.48905(10) 0.41265(9) 0.01523(19) Uani 1 1 d . . .
C41 C 0.79598(15) 0.27958(15) 0.80102(13) 0.0191(3) Uani 1 1 d . . .
C42 C 0.89834(18) 0.22085(18) 0.88638(14) 0.0273(3) Uani 1 1 d . . .
H42 H 0.9873 0.2235 0.8621 0.033 Uiso 1 1 calc R . .
C43 C 0.8724(2) 0.15843(19) 1.00668(15) 0.0353(4) Uani 1 1 d . . .
H43 H 0.9437 0.1170 1.0639 0.042 Uiso 1 1 calc R . .
C44 C 0.7426(2) 0.15674(19) 1.04295(16) 0.0375(5) Uani 1 1 d . . .
H44 H 0.7242 0.1154 1.1253 0.045 Uiso 1 1 calc R . .
C45 C 0.6392(2) 0.2154(2) 0.95903(17) 0.0364(4) Uani 1 1 d . . .
H45 H 0.5498 0.2152 0.9841 0.044 Uiso 1 1 calc R . .
C46 C 0.66618(18) 0.27462(18) 0.83812(16) 0.0277(3) Uani 1 1 d . . .
H46 H 0.5957 0.3118 0.7806 0.033 Uiso 1 1 calc R . .
C51 C 0.68740(14) 0.40818(14) 0.37236(13) 0.0167(3) Uani 1 1 d . . .
C52 C 0.73338(15) 0.42831(15) 0.25425(13) 0.0196(3) Uani 1 1 d . . .
H52 H 0.8152 0.4496 0.2306 0.024 Uiso 1 1 calc R . .
C53 C 0.66007(16) 0.41745(17) 0.17094(14) 0.0242(3) Uani 1 1 d . . .
H53 H 0.6921 0.4310 0.0909 0.029 Uiso 1 1 calc R . .
C54 C 0.54012(16) 0.38682(17) 0.20527(15) 0.0247(3) Uani 1 1 d . . .
H54 H 0.4908 0.3781 0.1488 0.030 Uiso 1 1 calc R . .
C55 C 0.49209(15) 0.36894(16) 0.32168(15) 0.0231(3) Uani 1 1 d . . .
H55 H 0.4092 0.3497 0.3444 0.028 Uiso 1 1 calc R . .
C56 C 0.56520(14) 0.37923(15) 0.40525(14) 0.0189(3) Uani 1 1 d . . .
H56 H 0.5321 0.3666 0.4850 0.023 Uiso 1 1 calc R . .

loop_
_atom_site_aniso_label
_atom_site_aniso_U_11
_atom_site_aniso_U_22
_atom_site_aniso_U_33
_atom_site_aniso_U_23
_atom_site_aniso_U_13
_atom_site_aniso_U_12
Co1 0.01118(12) 0.01154(12) 0.01065(12) -0.00382(9) -0.00300(8) -0.00242(9)
N11 0.0158(5) 0.0155(5) 0.0148(5) -0.0057(4) -0.0029(4) -0.0019(4)
C12 0.0136(6) 0.0139(6) 0.0139(6) -0.0043(5) -0.0023(4) -0.0036(5)
N12 0.0192(6) 0.0174(6) 0.0174(6) -0.0086(5) -0.0079(4) 0.0031(5)
N13 0.0132(5) 0.0149(5) 0.0153(5) -0.0043(4) -0.0032(4) -0.0022(4)
C14 0.0134(6) 0.0160(6) 0.0169(6) -0.0046(5) -0.0017(5) -0.0036(5)
C15 0.0161(6) 0.0161(6) 0.0198(7) -0.0077(5) -0.0021(5) -0.0011(5)
C16 0.0166(6) 0.0175(6) 0.0168(6) -0.0067(5) -0.0012(5) -0.0045(5)
C17 0.0255(7) 0.0264(8) 0.0200(7) -0.0128(6) -0.0048(6) 0.0000(6)
C18 0.0165(6) 0.0155(6) 0.0197(7) -0.0065(5) -0.0015(5) -0.0012(5)
C19 0.0186(6) 0.0159(6) 0.0179(6) -0.0064(5) -0.0016(5) -0.0019(5)
N21 0.0147(5) 0.0136(5) 0.0125(5) -0.0044(4) -0.0017(4) -0.0026(4)
C22 0.0154(6) 0.0142(6) 0.0141(6) -0.0038(5) -0.0029(4) -0.0028(5)
C23 0.0212(6) 0.0155(6) 0.0157(6) -0.0059(5) -0.0023(5) -0.0047(5)
C24 0.0202(6) 0.0135(6) 0.0191(7) -0.0055(5) -0.0030(5) -0.0007(5)
C25 0.0150(6) 0.0160(6) 0.0146(6) -0.0041(5) -0.0021(5) -0.0016(5)
C26 0.0155(6) 0.0150(6) 0.0147(6) -0.0050(5) -0.0025(5) -0.0022(5)
O27 0.0314(6) 0.0175(5) 0.0291(6) -0.0112(4) -0.0135(5) -0.0016(4)
C27 0.0327(8) 0.0231(7) 0.0223(7) -0.0067(6) -0.0089(6) -0.0108(6)
C31 0.0161(6) 0.0125(6) 0.0159(6) -0.0047(5) 0.0002(5) -0.0023(5)
O31 0.0162(4) 0.0164(5) 0.0144(4) -0.0055(4) -0.0016(3) -0.0051(4)
C32 0.0176(6) 0.0170(6) 0.0210(7) -0.0067(5) -0.0014(5) -0.0075(5)
C33 0.0128(6) 0.0128(6) 0.0198(6) -0.0083(5) -0.0035(5) -0.0007(4)
O33 0.0149(4) 0.0143(4) 0.0165(5) -0.0050(4) -0.0036(3) -0.0038(3)
C41 0.0246(7) 0.0150(6) 0.0179(6) -0.0060(5) 0.0029(5) -0.0075(5)
C42 0.0322(8) 0.0285(8) 0.0178(7) -0.0044(6) -0.0017(6) -0.0090(7)
C43 0.0552(12) 0.0284(9) 0.0179(8) -0.0027(6) -0.0031(7) -0.0132(8)
C44 0.0684(13) 0.0244(8) 0.0224(8) -0.0091(7) 0.0157(8) -0.0227(9)
C45 0.0480(11) 0.0351(10) 0.0340(10) -0.0156(8) 0.0202(8) -0.0258(9)
C46 0.0296(8) 0.0257(8) 0.0308(8) -0.0112(7) 0.0077(6) -0.0137(6)
C51 0.0144(6) 0.0135(6) 0.0230(7) -0.0084(5) -0.0049(5) -0.0018(5)
C52 0.0186(6) 0.0203(7) 0.0224(7) -0.0094(6) -0.0041(5) -0.0058(5)
C53 0.0269(7) 0.0260(8) 0.0233(7) -0.0115(6) -0.0057(6) -0.0080(6)
C54 0.0241(7) 0.0242(7) 0.0307(8) -0.0131(6) -0.0104(6) -0.0067(6)
C55 0.0181(6) 0.0199(7) 0.0338(8) -0.0103(6) -0.0069(6) -0.0059(5)
C56 0.0167(6) 0.0168(6) 0.0248(7) -0.0090(5) -0.0038(5) -0.0041(5)

loop_
_atom_type_symbol
_atom_type_description
_atom_type_scat_dispersion_real
_atom_type_scat_dispersion_imag
_atom_type_scat_source
C C 0.0033 0.0016 'International Tables Vol C Tables 4.2.6.8 and 6.1.1.4'
H H 0.0000 0.0000 'International Tables Vol C Tables 4.2.6.8 and 6.1.1.4'
N N 0.0061 0.0033 'International Tables Vol C Tables 4.2.6.8 and 6.1.1.4'
O O 0.0106 0.0060 'International Tables Vol C Tables 4.2.6.8 and 6.1.1.4'
Co Co 0.3494 0.9721 'International Tables Vol C Tables 4.2.6.8 and 6.1.1.4'

loop_
_geom_angle_atom_site_label_1
_geom_angle_atom_site_label_2
_geom_angle_atom_site_label_3
_geom_angle
_geom_angle_site_symmetry_1
_geom_angle_site_symmetry_3
_geom_angle_publ_flag
O31 Co1 O31 179.999(1) 2_766 . ?
O31 Co1 O33 90.91(4) 2_766 . ?
O31 Co1 O33 89.09(4) . . ?
O31 Co1 O33 89.09(4) 2_766 2_766 ?
O31 Co1 O33 90.91(4) . 2_766 ?
O33 Co1 O33 180.00(5) . 2_766 ?
O31 Co1 N21 89.00(4) 2_766 . ?
O31 Co1 N21 91.00(4) . . ?
O33 Co1 N21 90.05(4) . . ?
O33 Co1 N21 89.95(4) 2_766 . ?
O31 Co1 N21 91.00(4) 2_766 2_766 ?
O31 Co1 N21 89.00(4) . 2_766 ?
O33 Co1 N21 89.95(4) . 2_766 ?
O33 Co1 N21 90.05(4) 2_766 2_766 ?
N21 Co1 N21 180.0 . 2_766 ?
C16 N11 C12 116.73(12) . . ?
N12 C12 N13 117.07(12) . . ?
N12 C12 N11 117.10(12) . . ?
N13 C12 N11 125.83(12) . . ?
C12 N12 H12A 121.2(13) . . ?
C12 N12 H12B 119.1(14) . . ?
H12A N12 H12B 118.2(18) . . ?
C14 N13 C12 115.34(12) . . ?
N13 C14 C15 123.16(13) . . ?
N13 C14 C18 116.53(12) . . ?
C15 C14 C18 120.18(12) . . ?
C14 C15 C16 116.72(12) . . ?
C14 C15 H15 121.6 . . ?
C16 C15 H15 121.6 . . ?
N11 C16 C15 121.63(13) . . ?
N11 C16 C17 117.86(12) . . ?
C15 C16 C17 120.40(12) . . ?
C16 C17 H17 109.5 . . ?
C16 C17 H17B 109.5 . . ?
H17 C17 H17B 109.5 . . ?
C16 C17 H17C 109.5 . . ?
H17 C17 H17C 109.5 . . ?
H17B C17 H17C 109.5 . . ?
C19 C18 C14 174.36(16) . . ?
C18 C19 C25 175.15(15) . . ?
C26 N21 C22 118.93(12) . . ?
C26 N21 Co1 119.02(9) . . ?
C22 N21 Co1 122.00(9) . . ?
N21 C22 C23 122.21(12) . . ?
N21 C22 H22 118.9 . . ?
C23 C22 H22 118.9 . . ?
O27 C23 C24 115.82(12) . . ?
O27 C23 C22 125.02(13) . . ?
C24 C23 C22 119.16(13) . . ?
C23 C24 C25 118.65(13) . . ?
C23 C24 H24 120.7 . . ?
C25 C24 H24 120.7 . . ?
C24 C25 C26 118.85(12) . . ?
C24 C25 C19 119.91(12) . . ?
C26 C25 C19 121.25(13) . . ?
N21 C26 C25 122.20(13) . . ?
N21 C26 H26 118.9 . . ?
C25 C26 H26 118.9 . . ?
C23 O27 C27 117.81(12) . . ?
O27 C27 H27A 109.5 . . ?
O27 C27 H27B 109.5 . . ?
H27A C27 H27B 109.5 . . ?
O27 C27 H27C 109.5 . . ?
H27A C27 H27C 109.5 . . ?
H27B C27 H27C 109.5 . . ?
O31 C31 C32 126.00(13) . . ?
O31 C31 C41 115.57(12) . . ?
C32 C31 C41 118.43(13) . . ?
C31 O31 Co1 125.59(9) . . ?
C31 C32 C33 125.41(13) . . ?
C31 C32 H32 117.3 . . ?
C33 C32 H32 117.3 . . ?
O33 C33 C32 125.07(12) . . ?
O33 C33 C51 115.92(12) . . ?
C32 C33 C51 118.99(12) . . ?
C33 O33 Co1 126.36(9) . . ?
C42 C41 C46 118.81(14) . . ?
C42 C41 C31 118.76(13) . . ?
C46 C41 C31 122.35(14) . . ?
C43 C42 C41 120.95(17) . . ?
C43 C42 H42 119.5 . . ?
C41 C42 H42 119.5 . . ?
C44 C43 C42 119.80(18) . . ?
C44 C43 H43 120.1 . . ?
C42 C43 H43 120.1 . . ?
C43 C44 C45 119.96(16) . . ?
C43 C44 H44 120.0 . . ?
C45 C44 H44 120.0 . . ?
C44 C45 C46 120.16(17) . . ?
C44 C45 H45 119.9 . . ?
C46 C45 H45 119.9 . . ?
C45 C46 C41 120.28(17) . . ?
C45 C46 H46 119.9 . . ?
C41 C46 H46 119.9 . . ?
C52 C51 C56 118.97(13) . . ?
C52 C51 C33 118.30(12) . . ?
C56 C51 C33 122.73(13) . . ?
C53 C52 C51 120.51(14) . . ?
C53 C52 H52 119.7 . . ?
C51 C52 H52 119.7 . . ?
C54 C53 C52 119.86(15) . . ?
C54 C53 H53 120.1 . . ?
C52 C53 H53 120.1 . . ?
C55 C54 C53 120.23(14) . . ?
C55 C54 H54 119.9 . . ?
C53 C54 H54 119.9 . . ?
C54 C55 C56 120.08(14) . . ?
C54 C55 H55 120.0 . . ?
C56 C55 H55 120.0 . . ?
C55 C56 C51 120.33(14) . . ?
C55 C56 H56 119.8 . . ?
C51 C56 H56 119.8 . . ?

loop_
_geom_bond_atom_site_label_1
_geom_bond_atom_site_label_2
_geom_bond_distance
_geom_bond_site_symmetry_2
_geom_bond_publ_flag
Co1 O31 2.0405(10) 2_766 ?
Co1 O31 2.0405(10) . ?
Co1 O33 2.0425(9) . ?
Co1 O33 2.0425(9) 2_766 ?
Co1 N21 2.2083(11) . ?
Co1 N21 2.2083(11) 2_766 ?
N11 C16 1.3365(17) . ?
N11 C12 1.3585(17) . ?
C12 N12 1.3425(17) . ?
C12 N13 1.3518(17) . ?
N12 H12A 0.87(2) . ?
N12 H12B 0.81(2) . ?
N13 C14 1.3420(17) . ?
C14 C15 1.3876(19) . ?
C14 C18 1.4414(19) . ?
C15 C16 1.3963(19) . ?
C15 H15 0.9500 . ?
C16 C17 1.499(2) . ?
C17 H17 0.9800 . ?
C17 H17B 0.9800 . ?
C17 H17C 0.9800 . ?
C18 C19 1.197(2) . ?
C19 C25 1.4343(19) . ?
N21 C26 1.3376(17) . ?
N21 C22 1.3422(17) . ?
C22 C23 1.3931(19) . ?
C22 H22 0.9500 . ?
C23 O27 1.3604(17) . ?
C23 C24 1.3870(19) . ?
C24 C25 1.391(2) . ?
C24 H24 0.9500 . ?
C25 C26 1.4002(18) . ?
C26 H26 0.9500 . ?
O27 C27 1.4296(18) . ?
C27 H27A 0.9800 . ?
C27 H27B 0.9800 . ?
C27 H27C 0.9800 . ?
C31 O31 1.2763(17) . ?
C31 C32 1.4032(19) . ?
C31 C41 1.4951(19) . ?
C32 C33 1.405(2) . ?
C32 H32 0.9500 . ?
C33 O33 1.2763(16) . ?
C33 C51 1.4991(19) . ?
C41 C42 1.390(2) . ?
C41 C46 1.392(2) . ?
C42 C43 1.388(2) . ?
C42 H42 0.9500 . ?
C43 C44 1.381(3) . ?
C43 H43 0.9500 . ?
C44 C45 1.386(3) . ?
C44 H44 0.9500 . ?
C45 C46 1.391(2) . ?
C45 H45 0.9500 . ?
C46 H46 0.9500 . ?
C51 C52 1.398(2) . ?
C51 C56 1.402(2) . ?
C52 C53 1.394(2) . ?
C52 H52 0.9500 . ?
C53 C54 1.389(2) . ?
C53 H53 0.9500 . ?
C54 C55 1.387(2) . ?
C54 H54 0.9500 . ?
C55 C56 1.392(2) . ?
C55 H55 0.9500 . ?
C56 H56 0.9500 . ?

loop_
_geom_hbond_atom_site_label_D
_geom_hbond_atom_site_label_H
_geom_hbond_atom_site_label_A
_geom_hbond_distance_DH
_geom_hbond_distance_HA
_geom_hbond_distance_DA
_geom_hbond_angle_DHA
_geom_hbond_site_symmetry_A
N12 H12A O31 0.87(2) 2.18(2) 3.0365(16) 169.1(18) 2_676
N12 H12B N11 0.81(2) 2.26(2) 3.0656(17) 173.1(18) 2_585

loop_
_geom_torsion_atom_site_label_1
_geom_torsion_atom_site_label_2
_geom_torsion_atom_site_label_3
_geom_torsion_atom_site_label_4
_geom_torsion
_geom_torsion_site_symmetry_1
_geom_torsion_site_symmetry_2
_geom_torsion_site_symmetry_3
_geom_torsion_site_symmetry_4
_geom_torsion_publ_flag
C16 N11 C12 N12 -175.73(13) . . . . ?
C16 N11 C12 N13 4.7(2) . . . . ?
N12 C12 N13 C14 173.86(12) . . . . ?
N11 C12 N13 C14 -6.6(2) . . . . ?
C12 N13 C14 C15 1.2(2) . . . . ?
C12 N13 C14 C18 177.07(12) . . . . ?
N13 C14 C15 C16 5.3(2) . . . . ?
C18 C14 C15 C16 -170.42(13) . . . . ?
C12 N11 C16 C15 2.6(2) . . . . ?
C12 N11 C16 C17 -173.63(13) . . . . ?
C14 C15 C16 N11 -7.3(2) . . . . ?
C14 C15 C16 C17 168.89(14) . . . . ?
N13 C14 C18 C19 -91.3(15) . . . . ?
C15 C14 C18 C19 84.6(15) . . . . ?
C14 C18 C19 C25 56(3) . . . . ?
O31 Co1 N21 C26 78.55(10) 2_766 . . . ?
O31 Co1 N21 C26 -101.45(10) . . . . ?
O33 Co1 N21 C26 -12.35(10) . . . . ?
O33 Co1 N21 C26 167.65(10) 2_766 . . . ?
N21 Co1 N21 C26 -78(15) 2_766 . . . ?
O31 Co1 N21 C22 -98.70(10) 2_766 . . . ?
O31 Co1 N21 C22 81.30(10) . . . . ?
O33 Co1 N21 C22 170.40(10) . . . . ?
O33 Co1 N21 C22 -9.60(10) 2_766 . . . ?
N21 Co1 N21 C22 104(15) 2_766 . . . ?
C26 N21 C22 C23 -0.9(2) . . . . ?
Co1 N21 C22 C23 176.31(10) . . . . ?
N21 C22 C23 O27 -179.63(13) . . . . ?
N21 C22 C23 C24 0.4(2) . . . . ?
O27 C23 C24 C25 -179.53(13) . . . . ?
C22 C23 C24 C25 0.4(2) . . . . ?
C23 C24 C25 C26 -0.7(2) . . . . ?
C23 C24 C25 C19 179.79(13) . . . . ?
C18 C19 C25 C24 13.6(19) . . . . ?
C18 C19 C25 C26 -165.9(18) . . . . ?
C22 N21 C26 C25 0.6(2) . . . . ?
Co1 N21 C26 C25 -176.75(10) . . . . ?
C24 C25 C26 N21 0.3(2) . . . . ?
C19 C25 C26 N21 179.72(13) . . . . ?
C24 C23 O27 C27 177.31(13) . . . . ?
C22 C23 O27 C27 -2.6(2) . . . . ?
C32 C31 O31 Co1 -9.38(19) . . . . ?
C41 C31 O31 Co1 170.83(8) . . . . ?
O31 Co1 O31 C31 119(55) 2_766 . . . ?
O33 Co1 O31 C31 15.39(10) . . . . ?
O33 Co1 O31 C31 -164.61(10) 2_766 . . . ?
N21 Co1 O31 C31 105.43(11) . . . . ?
N21 Co1 O31 C31 -74.57(11) 2_766 . . . ?
O31 C31 C32 C33 -4.1(2) . . . . ?
C41 C31 C32 C33 175.71(13) . . . . ?
C31 C32 C33 O33 4.7(2) . . . . ?
C31 C32 C33 C51 -176.75(13) . . . . ?
C32 C33 O33 Co1 8.34(18) . . . . ?
C51 C33 O33 Co1 -170.27(8) . . . . ?
O31 Co1 O33 C33 164.99(10) 2_766 . . . ?
O31 Co1 O33 C33 -15.01(10) . . . . ?
O33 Co1 O33 C33 -69(84) 2_766 . . . ?
N21 Co1 O33 C33 -106.01(10) . . . . ?
N21 Co1 O33 C33 73.99(10) 2_766 . . . ?
O31 C31 C41 C42 -32.38(19) . . . . ?
C32 C31 C41 C42 147.82(14) . . . . ?
O31 C31 C41 C46 144.24(14) . . . . ?
C32 C31 C41 C46 -35.6(2) . . . . ?
C46 C41 C42 C43 -0.1(2) . . . . ?
C31 C41 C42 C43 176.62(15) . . . . ?
C41 C42 C43 C44 -1.3(3) . . . . ?
C42 C43 C44 C45 1.0(3) . . . . ?
C43 C44 C45 C46 0.7(3) . . . . ?
C44 C45 C46 C41 -2.1(3) . . . . ?
C42 C41 C46 C45 1.8(2) . . . . ?
C31 C41 C46 C45 -174.81(14) . . . . ?
O33 C33 C51 C52 23.05(18) . . . . ?
C32 C33 C51 C52 -155.65(13) . . . . ?
O33 C33 C51 C56 -157.23(13) . . . . ?
C32 C33 C51 C56 24.06(19) . . . . ?
C56 C51 C52 C53 -1.1(2) . . . . ?
C33 C51 C52 C53 178.66(13) . . . . ?
C51 C52 C53 C54 0.2(2) . . . . ?
C52 C53 C54 C55 0.9(2) . . . . ?
C53 C54 C55 C56 -1.1(2) . . . . ?
C54 C55 C56 C51 0.2(2) . . . . ?
C52 C51 C56 C55 0.8(2) . . . . ?
C33 C51 C56 C55 -178.87(13) . . . . ?
